data_4330372
loop_
_publ_author_name
'Justin J. Wilson'
'Stephen J. Lippard'

_publ_contact_author_address
;77 Massachusetts Ave, 18-498
Cambridge, MA 02139
;
_publ_contact_author_email lippard@mit.edu
_publ_contact_author_fax (617)258-8150
_publ_contact_author_name 'Stephen J. Lippard'
_publ_contact_author_phone (617)253-1892
_publ_section_title
;
 Acetate-Bridged Platinum(III) Complexes Derived from Cisplatin
;
_journal_name_full 'Inorganic Chemistry'
_journal_page_first 9852
_journal_page_last 9864
_journal_paper_doi 10.1021/ic301289j
_journal_volume 51
_journal_year 2012
_chemical_formula_sum 'C13 H39 Cl2 N9 O13 Pt2'
_chemical_formula_weight 990.61
_chemical_name_systematic
;
 ?
;
_space_group_IT_number 14
_symmetry_cell_setting monoclinic
_symmetry_space_group_name_Hall '-P 2ybc'
_symmetry_space_group_name_H-M 'P 1 21/c 1'
_atom_sites_solution_hydrogens geom
_atom_sites_solution_primary direct
_atom_sites_solution_secondary difmap
_audit_creation_method SHELXL-97
_cell_angle_alpha 90.00
_cell_angle_beta 121.7120(10)
_cell_angle_gamma 90.00
_cell_formula_units_Z 4
_cell_length_a 13.3959(5)
_cell_length_b 10.3272(4)
_cell_length_c 25.3699(10)
_cell_measurement_reflns_used 9798
_cell_measurement_temperature 100(2)
_cell_measurement_theta_max 29.24
_cell_measurement_theta_min 2.49
_cell_volume 2985.7(2)
_computing_cell_refinement 'Bruker SMART'
_computing_data_collection 'Bruker SMART'
_computing_data_reduction 'Bruker SAINT'
_computing_molecular_graphics 'Bruker SHELXTL'
_computing_publication_material 'Bruker SHELXTL'
_computing_structure_refinement 'SHELXL-97 (Sheldrick, 1997)'
_computing_structure_solution 'SHELXS-97 (Sheldrick, 1990)'
_diffrn_ambient_temperature 100(2)
_diffrn_measured_fraction_theta_full 0.997
_diffrn_measured_fraction_theta_max 0.997
_diffrn_measurement_device_type 'CCD area detector'
_diffrn_measurement_method 'phi and omega scans'
_diffrn_radiation_monochromator graphite
_diffrn_radiation_source 'fine-focus sealed tube'
_diffrn_radiation_type MoK\a
_diffrn_radiation_wavelength 0.71073
_diffrn_reflns_av_R_equivalents 0.0404
_diffrn_reflns_av_sigmaI/netI 0.0248
_diffrn_reflns_limit_h_max 18
_diffrn_reflns_limit_h_min -18
_diffrn_reflns_limit_k_max 14
_diffrn_reflns_limit_k_min -14
_diffrn_reflns_limit_l_max 34
_diffrn_reflns_limit_l_min -34
_diffrn_reflns_number 61247
_diffrn_reflns_theta_full 29.33
_diffrn_reflns_theta_max 29.33
_diffrn_reflns_theta_min 1.79
_exptl_absorpt_coefficient_mu 9.610
_exptl_absorpt_correction_T_max 0.8310
_exptl_absorpt_correction_T_min 0.3464
_exptl_absorpt_correction_type multi-scan
_exptl_absorpt_process_details 'Blessing, 1995'
_exptl_crystal_colour yellow
_exptl_crystal_density_diffrn 2.204
_exptl_crystal_description plate
_exptl_crystal_F_000 1896
_exptl_crystal_size_max 0.14
_exptl_crystal_size_mid 0.08
_exptl_crystal_size_min 0.02
_refine_diff_density_max 3.643
_refine_diff_density_min -1.828
_refine_diff_density_rms 0.165
_refine_ls_extinction_method none
_refine_ls_goodness_of_fit_ref 1.119
_refine_ls_hydrogen_treatment constr
_refine_ls_matrix_type full
_refine_ls_number_parameters 387
_refine_ls_number_reflns 8166
_refine_ls_number_restraints 81
_refine_ls_restrained_S_all 1.114
_refine_ls_R_factor_all 0.0372
_refine_ls_R_factor_gt 0.0286
_refine_ls_shift/su_max 0.004
_refine_ls_shift/su_mean 0.000
_refine_ls_structure_factor_coef Fsqd
_refine_ls_weighting_details 'calc w=1/[\s^2^(Fo^2^)+(0.0261P)^2^+11.0050P] where P=(Fo^2^+2Fc^2^)/3'
_refine_ls_weighting_scheme calc
_refine_ls_wR_factor_gt 0.0622
_refine_ls_wR_factor_ref 0.0659
_reflns_number_gt 7145
_reflns_number_total 8166
_reflns_threshold_expression >2sigma(I)
_cod_data_source_file ic301289j_si_002_3.cif
_cod_data_source_block '[2](NO3)2*3DMF'
_cod_database_code 4330372

loop_
_symmetry_equiv_pos_as_xyz
'x, y, z'
'-x, y+1/2, -z+1/2'
'-x, -y, -z'
'x, -y-1/2, z-1/2'

loop_
_atom_site_label
_atom_site_type_symbol
_atom_site_fract_x
_atom_site_fract_y
_atom_site_fract_z
_atom_site_U_iso_or_equiv
_atom_site_adp_type
_atom_site_occupancy
_atom_site_symmetry_multiplicity
_atom_site_calc_flag
_atom_site_refinement_flags
_atom_site_disorder_assembly
_atom_site_disorder_group
Pt1 Pt 0.475853(14) 0.923341(15) 0.391510(7) 0.01672(4) Uani 1 1 d . . .
Pt2 Pt 0.625119(15) 0.734409(15) 0.423436(7) 0.01715(4) Uani 1 1 d . . .
Cl1 Cl 0.34739(11) 1.10319(11) 0.37822(6) 0.0296(2) Uani 1 1 d . . .
O1 O 0.6077(3) 1.0149(3) 0.46664(14) 0.0240(7) Uani 1 1 d . . .
Cl2 Cl 0.76620(11) 0.56203(11) 0.46732(5) 0.0276(2) Uani 1 1 d . . .
O4 O 0.5579(3) 0.6683(3) 0.47402(14) 0.0214(6) Uani 1 1 d . . .
O2 O 0.4237(3) 0.8279(3) 0.44284(14) 0.0219(6) Uani 1 1 d . . .
O3 O 0.7372(3) 0.8508(3) 0.49509(13) 0.0227(6) Uani 1 1 d . . .
N2 N 0.3387(3) 0.8416(4) 0.31510(17) 0.0243(8) Uani 1 1 d . . .
H2A H 0.2770 0.8975 0.2979 0.036 Uiso 1 1 calc R . .
H2B H 0.3176 0.7671 0.3259 0.036 Uiso 1 1 calc R . .
H2C H 0.3600 0.8235 0.2872 0.036 Uiso 1 1 calc R . .
N3 N 0.6999(4) 0.7952(4) 0.37623(17) 0.0234(8) Uani 1 1 d . . .
H3A H 0.7396 0.8703 0.3931 0.035 Uiso 1 1 calc R . .
H3B H 0.6432 0.8089 0.3359 0.035 Uiso 1 1 calc R . .
H3C H 0.7507 0.7337 0.3784 0.035 Uiso 1 1 calc R . .
N4 N 0.5235(4) 0.6081(4) 0.35450(17) 0.0234(8) Uani 1 1 d . . .
H4A H 0.5052 0.6427 0.3175 0.035 Uiso 1 1 calc R . .
H4B H 0.4564 0.5924 0.3543 0.035 Uiso 1 1 calc R . .
H4C H 0.5634 0.5326 0.3608 0.035 Uiso 1 1 calc R . .
C1 C 0.7077(4) 0.9635(4) 0.5013(2) 0.0231(9) Uani 1 1 d . . .
N1 N 0.5210(4) 1.0306(4) 0.34051(18) 0.0258(8) Uani 1 1 d . . .
H1A H 0.4858 1.1095 0.3328 0.039 Uiso 1 1 calc R . .
H1B H 0.4973 0.9895 0.3040 0.039 Uiso 1 1 calc R . .
H1C H 0.6003 1.0410 0.3618 0.039 Uiso 1 1 calc R . .
C3 C 0.4734(4) 0.7258(4) 0.47310(19) 0.0203(8) Uani 1 1 d . . .
N7 N 0.8142(4) 0.5297(4) 0.63197(18) 0.0266(8) Uani 1 1 d . . .
N6 N 0.4788(5) 0.8244(4) 0.21492(19) 0.0367(11) Uani 1 1 d . . .
C4 C 0.4296(4) 0.6686(4) 0.5117(2) 0.0247(9) Uani 1 1 d . . .
H4D H 0.4142 0.5760 0.5025 0.037 Uiso 1 1 calc R . .
H4E H 0.3570 0.7123 0.5021 0.037 Uiso 1 1 calc R . .
H4F H 0.4891 0.6801 0.5557 0.037 Uiso 1 1 calc R . .
C2 C 0.7989(5) 1.0425(5) 0.5543(2) 0.0319(11) Uani 1 1 d . . .
H2D H 0.7712 1.0645 0.5821 0.048 Uiso 1 1 calc R . .
H2E H 0.8134 1.1222 0.5384 0.048 Uiso 1 1 calc R . .
H2F H 0.8718 0.9926 0.5771 0.048 Uiso 1 1 calc R . .
O11 O 0.6827(3) 0.4172(3) 0.64464(18) 0.0339(8) Uani 1 1 d . . .
O10 O 0.5575(4) 0.9028(4) 0.25008(17) 0.0437(10) Uani 1 1 d . . .
O9 O 0.4340(4) 0.7489(4) 0.23646(18) 0.0430(10) Uani 1 1 d . . .
O8 O 0.4447(4) 0.8201(4) 0.15892(17) 0.0464(11) Uani 1 1 d . . .
O12 O 0.0871(4) 0.8596(5) 0.2888(2) 0.0550(12) Uani 1 1 d . . .
C5 C 0.7270(5) 0.5204(5) 0.6412(2) 0.0312(11) Uani 1 1 d . . .
H5 H 0.6949 0.5988 0.6455 0.037 Uiso 1 1 calc R . .
C6 C 0.8696(5) 0.4159(5) 0.6238(3) 0.0353(12) Uani 1 1 d . . .
H6A H 0.8430 0.3378 0.6348 0.053 Uiso 1 1 calc R . .
H6B H 0.9550 0.4233 0.6505 0.053 Uiso 1 1 calc R . .
H6C H 0.8478 0.4102 0.5804 0.053 Uiso 1 1 calc R . .
C7 C 0.8607(5) 0.6546(5) 0.6287(3) 0.0375(12) Uani 1 1 d . . .
H7A H 0.8458 0.6675 0.5868 0.056 Uiso 1 1 calc R . .
H7B H 0.9454 0.6570 0.6587 0.056 Uiso 1 1 calc R . .
H7C H 0.8222 0.7235 0.6382 0.056 Uiso 1 1 calc R . .
N8 N -0.0528(4) 0.9788(5) 0.2924(2) 0.0394(11) Uani 1 1 d . . .
C8 C 0.0398(6) 0.9656(7) 0.2856(3) 0.0455(15) Uani 1 1 d . . .
H8 H 0.0706 1.0411 0.2778 0.055 Uiso 1 1 calc R . .
C9 C -0.1001(7) 0.8708(7) 0.3073(4) 0.0596(19) Uani 1 1 d . . .
H9A H -0.0830 0.7909 0.2926 0.089 Uiso 1 1 calc R . .
H9B H -0.1852 0.8811 0.2871 0.089 Uiso 1 1 calc R . .
H9C H -0.0644 0.8662 0.3523 0.089 Uiso 1 1 calc R . .
C10 C -0.0957(7) 1.1064(7) 0.2933(3) 0.0564(18) Uani 1 1 d . . .
H10A H -0.0655 1.1325 0.3363 0.085 Uiso 1 1 calc R . .
H10B H -0.1816 1.1053 0.2703 0.085 Uiso 1 1 calc R . .
H10C H -0.0690 1.1681 0.2739 0.085 Uiso 1 1 calc R . .
O6 O 0.8492(3) 0.6332(4) 0.35708(17) 0.0368(9) Uani 1 1 d . . .
N5 N 0.7817(4) 0.5708(5) 0.3097(2) 0.0434(12) Uani 1 1 d . . .
O7 O 0.6739(3) 0.5691(5) 0.28860(18) 0.0457(11) Uani 1 1 d . . .
O5 O 0.8236(4) 0.5103(6) 0.2829(3) 0.0765(18) Uani 1 1 d . . .
N9 N 0.8965(4) 0.2299(5) 0.4405(3) 0.0405(11) Uani 1 1 d U . .
C12 C 0.9730(16) 0.222(2) 0.5009(6) 0.089(7) Uani 0.71(3) 1 d PDU A 1
H12A H 1.0322 0.2905 0.5133 0.133 Uiso 0.353(13) 1 calc PR A 1
H12B H 1.0114 0.1375 0.5108 0.133 Uiso 0.353(13) 1 calc PR A 1
H12C H 0.9321 0.2336 0.5232 0.133 Uiso 0.353(13) 1 calc PR A 1
H12D H 0.9516 0.1505 0.5182 0.133 Uiso 0.353(13) 1 calc PR A 1
H12E H 0.9724 0.3035 0.5207 0.133 Uiso 0.353(13) 1 calc PR A 1
H12F H 1.0517 0.2075 0.5084 0.133 Uiso 0.353(13) 1 calc PR A 1
C13 C 0.9018(14) 0.3524(10) 0.4091(9) 0.065(4) Uani 0.71(3) 1 d PDU A 1
H13A H 0.9725 0.4014 0.4379 0.098 Uiso 0.353(13) 1 calc PR A 1
H13B H 0.8322 0.4054 0.3969 0.098 Uiso 0.353(13) 1 calc PR A 1
H13C H 0.9040 0.3295 0.3723 0.098 Uiso 0.353(13) 1 calc PR A 1
H13D H 0.8333 0.3561 0.3668 0.098 Uiso 0.353(13) 1 calc PR A 1
H13E H 0.9736 0.3521 0.4078 0.098 Uiso 0.353(13) 1 calc PR A 1
H13F H 0.9018 0.4280 0.4324 0.098 Uiso 0.353(13) 1 calc PR A 1
O13 O 0.786(2) 0.0527(13) 0.4228(6) 0.047(2) Uani 0.71(3) 1 d PDU A 1
C11 C 0.8080(11) 0.1526(14) 0.4039(6) 0.041(3) Uani 0.71(3) 1 d PDU A 1
H11 H 0.7591 0.1747 0.3613 0.049 Uiso 0.71(3) 1 calc PR A 1
C12A C 1.000(2) 0.138(4) 0.4980(13) 0.066(8) Uani 0.29(3) 1 d PDU A 2
H12G H 1.0671 0.1920 0.5264 0.100 Uiso 0.147(13) 1 calc PR A 2
H12H H 1.0254 0.0703 0.4805 0.100 Uiso 0.147(13) 1 calc PR A 2
H12I H 0.9673 0.0974 0.5207 0.100 Uiso 0.147(13) 1 calc PR A 2
H12J H 0.9728 0.0478 0.4921 0.100 Uiso 0.147(13) 1 calc PR A 2
H12K H 1.0144 0.1695 0.5379 0.100 Uiso 0.147(13) 1 calc PR A 2
H12L H 1.0726 0.1424 0.4977 0.100 Uiso 0.147(13) 1 calc PR A 2
C13A C 0.942(3) 0.351(3) 0.456(2) 0.081(11) Uani 0.29(3) 1 d PDU A 2
H13G H 1.0206 0.3474 0.4931 0.121 Uiso 0.147(13) 1 calc PR A 2
H13H H 0.8912 0.4056 0.4635 0.121 Uiso 0.147(13) 1 calc PR A 2
H13I H 0.9469 0.3877 0.4215 0.121 Uiso 0.147(13) 1 calc PR A 2
H13J H 0.8852 0.4131 0.4256 0.121 Uiso 0.147(13) 1 calc PR A 2
H13K H 1.0146 0.3548 0.4552 0.121 Uiso 0.147(13) 1 calc PR A 2
H13L H 0.9589 0.3728 0.4972 0.121 Uiso 0.147(13) 1 calc PR A 2
O13A O 0.776(5) 0.058(4) 0.4067(16) 0.047(2) Uani 0.29(3) 1 d PDU A 2
C11A C 0.805(3) 0.174(3) 0.4148(16) 0.041(3) Uani 0.29(3) 1 d PD A 2
H11A H 0.7395 0.2307 0.3965 0.049 Uiso 0.29(3) 1 calc PR A 2

loop_
_atom_site_aniso_label
_atom_site_aniso_U_11
_atom_site_aniso_U_22
_atom_site_aniso_U_33
_atom_site_aniso_U_23
_atom_site_aniso_U_13
_atom_site_aniso_U_12
Pt1 0.01991(9) 0.01401(7) 0.01625(7) -0.00073(5) 0.00953(6) -0.00070(6)
Pt2 0.02172(9) 0.01527(7) 0.01535(7) -0.00089(5) 0.01036(6) -0.00172(6)
Cl1 0.0314(6) 0.0214(5) 0.0388(6) -0.0009(4) 0.0205(5) 0.0030(4)
O1 0.0251(18) 0.0212(16) 0.0216(15) -0.0068(12) 0.0094(14) -0.0044(13)
Cl2 0.0304(6) 0.0234(5) 0.0291(5) 0.0059(4) 0.0158(5) 0.0051(4)
O4 0.0291(18) 0.0189(15) 0.0218(14) 0.0013(12) 0.0173(14) 0.0006(12)
O2 0.0275(18) 0.0201(15) 0.0222(15) -0.0006(12) 0.0159(14) -0.0016(12)
O3 0.0249(17) 0.0225(16) 0.0164(14) -0.0040(12) 0.0079(13) -0.0031(13)
N2 0.023(2) 0.0229(19) 0.0204(17) -0.0032(14) 0.0065(16) -0.0010(15)
N3 0.027(2) 0.0249(19) 0.0197(17) -0.0004(15) 0.0130(16) -0.0053(16)
N4 0.028(2) 0.0224(18) 0.0201(17) -0.0050(14) 0.0127(16) -0.0053(16)
C1 0.027(2) 0.023(2) 0.0187(19) -0.0018(16) 0.0115(18) -0.0032(18)
N1 0.031(2) 0.0213(19) 0.030(2) 0.0046(15) 0.0188(18) 0.0010(16)
C3 0.023(2) 0.019(2) 0.0188(19) -0.0039(15) 0.0101(17) -0.0056(16)
N7 0.022(2) 0.026(2) 0.0265(19) 0.0016(16) 0.0087(17) -0.0021(16)
N6 0.061(3) 0.026(2) 0.024(2) 0.0058(17) 0.022(2) 0.017(2)
C4 0.032(3) 0.020(2) 0.029(2) -0.0016(17) 0.021(2) -0.0024(18)
C2 0.030(3) 0.034(3) 0.026(2) -0.011(2) 0.011(2) -0.008(2)
O11 0.028(2) 0.0295(18) 0.045(2) -0.0017(16) 0.0199(17) -0.0081(15)
O10 0.064(3) 0.033(2) 0.0254(18) 0.0007(15) 0.0172(19) 0.0137(19)
O9 0.066(3) 0.037(2) 0.035(2) 0.0138(16) 0.033(2) 0.018(2)
O8 0.090(3) 0.0260(19) 0.0243(18) 0.0026(15) 0.031(2) 0.003(2)
O12 0.061(3) 0.058(3) 0.046(3) -0.004(2) 0.029(2) 0.008(2)
C5 0.029(3) 0.028(3) 0.032(3) -0.001(2) 0.013(2) 0.000(2)
C6 0.036(3) 0.031(3) 0.040(3) 0.006(2) 0.021(2) 0.002(2)
C7 0.034(3) 0.031(3) 0.044(3) 0.002(2) 0.018(3) -0.007(2)
N8 0.042(3) 0.038(3) 0.035(2) 0.005(2) 0.019(2) 0.000(2)
C8 0.050(4) 0.052(4) 0.032(3) -0.001(3) 0.020(3) -0.008(3)
C9 0.055(4) 0.050(4) 0.071(5) 0.014(4) 0.031(4) -0.008(3)
C10 0.057(4) 0.045(4) 0.048(4) 0.002(3) 0.014(3) 0.000(3)
O6 0.027(2) 0.050(2) 0.0313(18) -0.0131(17) 0.0142(16) -0.0061(17)
N5 0.027(3) 0.064(3) 0.035(2) -0.019(2) 0.013(2) -0.001(2)
O7 0.024(2) 0.073(3) 0.036(2) -0.012(2) 0.0125(17) -0.006(2)
O5 0.049(3) 0.107(5) 0.067(3) -0.049(3) 0.026(3) -0.003(3)
N9 0.036(3) 0.032(2) 0.065(3) -0.012(2) 0.035(2) -0.0098(19)
C12 0.072(11) 0.111(14) 0.057(6) 0.004(7) 0.016(6) -0.057(10)
C13 0.082(9) 0.034(5) 0.099(11) 0.011(6) 0.061(9) 0.005(5)
O13 0.061(5) 0.043(3) 0.041(7) -0.008(4) 0.028(7) -0.028(3)
C11 0.036(4) 0.058(6) 0.036(5) -0.003(4) 0.025(4) -0.011(4)
C12A 0.033(13) 0.11(2) 0.041(12) -0.004(13) 0.009(9) 0.003(14)
C13A 0.08(2) 0.059(11) 0.12(3) -0.043(14) 0.06(2) -0.043(12)
O13A 0.061(5) 0.043(3) 0.041(7) -0.008(4) 0.028(7) -0.028(3)
C11A 0.036(4) 0.058(6) 0.036(5) -0.003(4) 0.025(4) -0.011(4)

loop_
_atom_type_symbol
_atom_type_description
_atom_type_scat_dispersion_real
_atom_type_scat_dispersion_imag
_atom_type_scat_source
C C 0.0033 0.0016 'International Tables Vol C Tables 4.2.6.8 and 6.1.1.4'
H H 0.0000 0.0000 'International Tables Vol C Tables 4.2.6.8 and 6.1.1.4'
N N 0.0061 0.0033 'International Tables Vol C Tables 4.2.6.8 and 6.1.1.4'
O O 0.0106 0.0060 'International Tables Vol C Tables 4.2.6.8 and 6.1.1.4'
Cl Cl 0.1484 0.1585 'International Tables Vol C Tables 4.2.6.8 and 6.1.1.4'
Pt Pt -1.7033 8.3905 'International Tables Vol C Tables 4.2.6.8 and 6.1.1.4'

loop_
_geom_angle_atom_site_label_1
_geom_angle_atom_site_label_2
_geom_angle_atom_site_label_3
_geom_angle
N1 Pt1 N2 92.38(16)
N1 Pt1 O1 86.57(15)
N2 Pt1 O1 176.65(15)
N1 Pt1 O2 175.58(14)
N2 Pt1 O2 88.10(14)
O1 Pt1 O2 92.70(13)
N1 Pt1 Cl1 85.48(12)
N2 Pt1 Cl1 88.04(12)
O1 Pt1 Cl1 88.70(10)
O2 Pt1 Cl1 90.15(9)
N1 Pt1 Pt2 99.81(12)
N2 Pt1 Pt2 98.49(11)
O1 Pt1 Pt2 84.84(9)
O2 Pt1 Pt2 84.46(9)
Cl1 Pt1 Pt2 171.36(3)
N3 Pt2 N4 90.33(15)
N3 Pt2 O3 89.01(14)
N4 Pt2 O3 175.54(15)
N3 Pt2 O4 176.98(15)
N4 Pt2 O4 90.54(14)
O3 Pt2 O4 89.89(12)
N3 Pt2 Cl2 89.46(12)
N4 Pt2 Cl2 86.04(12)
O3 Pt2 Cl2 89.55(10)
O4 Pt2 Cl2 87.72(9)
N3 Pt2 Pt1 97.00(12)
N4 Pt2 Pt1 99.00(12)
O3 Pt2 Pt1 85.46(9)
O4 Pt2 Pt1 85.72(9)
Cl2 Pt2 Pt1 171.76(3)
C1 O1 Pt1 122.5(3)
C3 O4 Pt2 121.2(3)
C3 O2 Pt1 123.0(3)
C1 O3 Pt2 121.5(3)
Pt1 N2 H2A 109.5
Pt1 N2 H2B 109.5
H2A N2 H2B 109.5
Pt1 N2 H2C 109.5
H2A N2 H2C 109.5
H2B N2 H2C 109.5
Pt2 N3 H3A 109.5
Pt2 N3 H3B 109.5
H3A N3 H3B 109.5
Pt2 N3 H3C 109.5
H3A N3 H3C 109.5
H3B N3 H3C 109.5
Pt2 N4 H4A 109.5
Pt2 N4 H4B 109.5
H4A N4 H4B 109.5
Pt2 N4 H4C 109.5
H4A N4 H4C 109.5
H4B N4 H4C 109.5
O3 C1 O1 125.7(4)
O3 C1 C2 116.9(4)
O1 C1 C2 117.4(4)
Pt1 N1 H1A 109.5
Pt1 N1 H1B 109.5
H1A N1 H1B 109.5
Pt1 N1 H1C 109.5
H1A N1 H1C 109.5
H1B N1 H1C 109.5
O2 C3 O4 125.4(4)
O2 C3 C4 117.5(4)
O4 C3 C4 117.1(4)
C5 N7 C7 121.7(5)
C5 N7 C6 122.2(4)
C7 N7 C6 116.1(4)
O8 N6 O10 120.1(5)
O8 N6 O9 119.8(5)
O10 N6 O9 120.1(4)
C3 C4 H4D 109.5
C3 C4 H4E 109.5
H4D C4 H4E 109.5
C3 C4 H4F 109.5
H4D C4 H4F 109.5
H4E C4 H4F 109.5
C1 C2 H2D 109.5
C1 C2 H2E 109.5
H2D C2 H2E 109.5
C1 C2 H2F 109.5
H2D C2 H2F 109.5
H2E C2 H2F 109.5
O11 C5 N7 125.3(5)
O11 C5 H5 117.3
N7 C5 H5 117.3
N7 C6 H6A 109.5
N7 C6 H6B 109.5
H6A C6 H6B 109.5
N7 C6 H6C 109.5
H6A C6 H6C 109.5
H6B C6 H6C 109.5
N7 C7 H7A 109.5
N7 C7 H7B 109.5
H7A C7 H7B 109.5
N7 C7 H7C 109.5
H7A C7 H7C 109.5
H7B C7 H7C 109.5
C8 N8 C9 121.4(6)
C8 N8 C10 119.7(6)
C9 N8 C10 118.3(6)
O12 C8 N8 123.5(6)
O12 C8 H8 118.3
N8 C8 H8 118.3
N8 C9 H9A 109.5
N8 C9 H9B 109.5
H9A C9 H9B 109.5
N8 C9 H9C 109.5
H9A C9 H9C 109.5
H9B C9 H9C 109.5
N8 C10 H10A 109.5
N8 C10 H10B 109.5
H10A C10 H10B 109.5
N8 C10 H10C 109.5
H10A C10 H10C 109.5
H10B C10 H10C 109.5
O6 N5 O7 120.8(5)
O6 N5 O5 118.7(5)
O7 N5 O5 120.5(5)
C11A N9 C11 16(2)
C11A N9 C12 123(2)
C11 N9 C12 129.8(9)
C11A N9 C13A 141(2)
C11 N9 C13A 149(2)
C12 N9 C13A 76(2)
C11A N9 C13 116(2)
C11 N9 C13 114.0(10)
C12 N9 C13 115.8(9)
C13A N9 C13 40.7(19)
C11A N9 C12A 110(2)
C11 N9 C12A 107.0(16)
C12 N9 C12A 34.8(11)
C13A N9 C12A 103.5(18)
C13 N9 C12A 133.1(14)
N9 C12 H12A 109.5
N9 C12 H12B 109.5
H12A C12 H12B 109.5
N9 C12 H12C 109.5
H12A C12 H12C 109.5
H12B C12 H12C 109.5
N9 C12 H12D 109.5
H12A C12 H12D 141.1
H12B C12 H12D 56.3
H12C C12 H12D 56.3
N9 C12 H12E 109.5
H12A C12 H12E 56.3
H12B C12 H12E 141.1
H12C C12 H12E 56.3
H12D C12 H12E 109.5
N9 C12 H12F 109.5
H12A C12 H12F 56.3
H12B C12 H12F 56.3
H12C C12 H12F 141.1
H12D C12 H12F 109.5
H12E C12 H12F 109.5
N9 C13 H13A 109.5
N9 C13 H13B 109.5
H13A C13 H13B 109.5
N9 C13 H13C 109.5
H13A C13 H13C 109.5
H13B C13 H13C 109.5
N9 C13 H13D 109.5
H13A C13 H13D 141.1
H13B C13 H13D 56.3
H13C C13 H13D 56.3
N9 C13 H13E 109.5
H13A C13 H13E 56.3
H13B C13 H13E 141.1
H13C C13 H13E 56.3
H13D C13 H13E 109.5
N9 C13 H13F 109.5
H13A C13 H13F 56.3
H13B C13 H13F 56.3
H13C C13 H13F 141.1
H13D C13 H13F 109.5
H13E C13 H13F 109.5
O13 C11 N9 122.6(14)
O13 C11 H11 118.7
N9 C11 H11 118.7
N9 C12A H12G 109.5
N9 C12A H12H 109.5
H12G C12A H12H 109.5
N9 C12A H12I 109.5
H12G C12A H12I 109.5
H12H C12A H12I 109.5
N9 C12A H12J 109.5
H12G C12A H12J 141.1
H12H C12A H12J 56.3
H12I C12A H12J 56.3
N9 C12A H12K 109.5
H12G C12A H12K 56.3
H12H C12A H12K 141.1
H12I C12A H12K 56.3
H12J C12A H12K 109.5
N9 C12A H12L 109.5
H12G C12A H12L 56.3
H12H C12A H12L 56.3
H12I C12A H12L 141.1
H12J C12A H12L 109.5
H12K C12A H12L 109.5
N9 C13A H13G 109.5
N9 C13A H13H 109.5
H13G C13A H13H 109.5
N9 C13A H13I 109.5
H13G C13A H13I 109.5
H13H C13A H13I 109.5
N9 C13A H13J 109.5
H13G C13A H13J 141.1
H13H C13A H13J 56.3
H13I C13A H13J 56.3
N9 C13A H13K 109.5
H13G C13A H13K 56.3
H13H C13A H13K 141.1
H13I C13A H13K 56.3
H13J C13A H13K 109.5
N9 C13A H13L 109.5
H13G C13A H13L 56.3
H13H C13A H13L 56.3
H13I C13A H13L 141.1
H13J C13A H13L 109.5
H13K C13A H13L 109.5
N9 C11A O13A 134(4)
N9 C11A H11A 112.9
O13A C11A H11A 112.9

loop_
_geom_bond_atom_site_label_1
_geom_bond_atom_site_label_2
_geom_bond_distance
Pt1 N1 2.022(4)
Pt1 N2 2.025(4)
Pt1 O1 2.027(3)
Pt1 O2 2.028(3)
Pt1 Cl1 2.4321(12)
Pt1 Pt2 2.5997(2)
Pt2 N3 2.024(4)
Pt2 N4 2.027(4)
Pt2 O3 2.033(3)
Pt2 O4 2.034(3)
Pt2 Cl2 2.4017(11)
O1 C1 1.269(6)
O4 C3 1.269(5)
O2 C3 1.268(5)
O3 C1 1.266(6)
N2 H2A 0.9100
N2 H2B 0.9100
N2 H2C 0.9100
N3 H3A 0.9100
N3 H3B 0.9100
N3 H3C 0.9100
N4 H4A 0.9100
N4 H4B 0.9100
N4 H4C 0.9100
C1 C2 1.496(6)
N1 H1A 0.9100
N1 H1B 0.9100
N1 H1C 0.9100
C3 C4 1.501(6)
N7 C5 1.310(7)
N7 C7 1.454(6)
N7 C6 1.463(7)
N6 O8 1.244(5)
N6 O10 1.255(6)
N6 O9 1.270(6)
C4 H4D 0.9800
C4 H4E 0.9800
C4 H4F 0.9800
C2 H2D 0.9800
C2 H2E 0.9800
C2 H2F 0.9800
O11 C5 1.246(6)
O12 C8 1.246(8)
C5 H5 0.9500
C6 H6A 0.9800
C6 H6B 0.9800
C6 H6C 0.9800
C7 H7A 0.9800
C7 H7B 0.9800
C7 H7C 0.9800
N8 C8 1.346(8)
N8 C9 1.428(8)
N8 C10 1.443(8)
C8 H8 0.9500
C9 H9A 0.9800
C9 H9B 0.9800
C9 H9C 0.9800
C10 H10A 0.9800
C10 H10B 0.9800
C10 H10C 0.9800
O6 N5 1.239(6)
N5 O7 1.249(6)
N5 O5 1.253(6)
N9 C11A 1.19(3)
N9 C11 1.323(13)
N9 C12 1.324(14)
N9 C13A 1.36(2)
N9 C13 1.515(11)
N9 C12A 1.68(3)
C12 H12A 0.9800
C12 H12B 0.9800
C12 H12C 0.9800
C12 H12D 0.9800
C12 H12E 0.9800
C12 H12F 0.9800
C13 H13A 0.9800
C13 H13B 0.9800
C13 H13C 0.9800
C13 H13D 0.9800
C13 H13E 0.9800
C13 H13F 0.9800
O13 C11 1.235(11)
C11 H11 0.9500
C12A H12G 0.9800
C12A H12H 0.9800
C12A H12I 0.9800
C12A H12J 0.9800
C12A H12K 0.9800
C12A H12L 0.9800
C13A H13G 0.9800
C13A H13H 0.9800
C13A H13I 0.9800
C13A H13J 0.9800
C13A H13K 0.9800
C13A H13L 0.9800
O13A C11A 1.241(18)
C11A H11A 0.9500
